data_4326631
loop_
_publ_author_name
'Jung Hee Yoon'
'Woo Ram Lee'
'Dae Won Ryu'
'Jin Wuk Lee'
'Sung Won Yoon'
'Byoung Jin Suh'
'Hyoung Chan Kim'
'Chang Seop Hong'

_publ_section_title
;
 End-to-End Azide-Bridged Manganese(III) Chain Compounds: Field-Induced
 Magnetic Phase Transitions and Variation of TC to 38 K Depending on the
 Side Groups of the Schiff Bases
;
_journal_name_full 'Inorganic Chemistry'
_journal_page_first 10777
_journal_page_last 10785
_journal_paper_doi 10.1021/ic2013232
_journal_volume 50
_journal_year 2011
_chemical_formula_sum 'C19 H18 Br2 Mn N5 O2'
_chemical_formula_weight 563.14
_chemical_name_systematic
;
 ?
;
_space_group_IT_number 14
_symmetry_cell_setting monoclinic
_symmetry_space_group_name_Hall '-P 2ybc'
_symmetry_space_group_name_H-M 'P 1 21/c 1'
_atom_sites_solution_hydrogens geom
_atom_sites_solution_primary direct
_atom_sites_solution_secondary difmap
_audit_creation_method SHELXL-97
_cell_angle_alpha 90.00
_cell_angle_beta 90.00
_cell_angle_gamma 90.00
_cell_formula_units_Z 4
_cell_length_a 12.6256(15)
_cell_length_b 12.8577(16)
_cell_length_c 12.4425(15)
_cell_measurement_reflns_used 1924
_cell_measurement_temperature 298(2)
_cell_measurement_theta_max 19.9605
_cell_measurement_theta_min 2.7815
_cell_volume 2019.9(4)
_computing_cell_refinement 'Bruker SMART APEXll'
_computing_data_collection 'Bruker SMART APEXll'
_computing_data_reduction 'Bruker SAINT'
_computing_molecular_graphics WingX
_computing_publication_material WingX
_computing_structure_refinement 'SHELXL-97 (Sheldrick, 1997)'
_computing_structure_solution 'SHELXL-97 (Sheldrick, 1997)'
_diffrn_ambient_temperature 298(2)
_diffrn_measured_fraction_theta_full 0.985
_diffrn_measured_fraction_theta_max 0.953
_diffrn_measurement_device_type 'CCD area detector'
_diffrn_measurement_method 'phi scan'
_diffrn_radiation_monochromator graphite
_diffrn_radiation_source 'fine-focus sealed tube'
_diffrn_radiation_type MoK\a
_diffrn_radiation_wavelength 0.71073
_diffrn_reflns_av_R_equivalents 0.0908
_diffrn_reflns_av_sigmaI/netI 0.2335
_diffrn_reflns_limit_h_max 14
_diffrn_reflns_limit_h_min -16
_diffrn_reflns_limit_k_max 17
_diffrn_reflns_limit_k_min -12
_diffrn_reflns_limit_l_max 16
_diffrn_reflns_limit_l_min -16
_diffrn_reflns_number 15490
_diffrn_reflns_theta_full 25.00
_diffrn_reflns_theta_max 28.64
_diffrn_reflns_theta_min 1.61
_exptl_absorpt_coefficient_mu 4.636
_exptl_absorpt_correction_T_max 0.9422
_exptl_absorpt_correction_T_min 0.5411
_exptl_absorpt_correction_type multi-scan
_exptl_absorpt_process_details sadabs
_exptl_crystal_colour brown
_exptl_crystal_density_diffrn 1.852
_exptl_crystal_description plate
_exptl_crystal_F_000 1112
_exptl_crystal_size_max 0.15
_exptl_crystal_size_mid 0.10
_exptl_crystal_size_min 0.01
_refine_diff_density_max 0.630
_refine_diff_density_min -0.662
_refine_diff_density_rms 0.131
_refine_ls_extinction_method none
_refine_ls_goodness_of_fit_ref 0.885
_refine_ls_hydrogen_treatment constr
_refine_ls_matrix_type full
_refine_ls_number_parameters 264
_refine_ls_number_reflns 4943
_refine_ls_number_restraints 0
_refine_ls_restrained_S_all 0.885
_refine_ls_R_factor_all 0.2027
_refine_ls_R_factor_gt 0.0533
_refine_ls_shift/su_max 0.001
_refine_ls_shift/su_mean 0.000
_refine_ls_structure_factor_coef Fsqd
_refine_ls_weighting_details 'calc w=1/[\s^2^(Fo^2^)+(0.0263P)^2^+0.0000P] where P=(Fo^2^+2Fc^2^)/3'
_refine_ls_weighting_scheme calc
_refine_ls_wR_factor_gt 0.0681
_refine_ls_wR_factor_ref 0.0973
_reflns_number_gt 1776
_reflns_number_total 4943
_reflns_threshold_expression >2sigma(I)
_cod_data_source_file ic2013232_si_004.cif
_cod_data_source_block mo
_cod_database_code 4326631

loop_
_symmetry_equiv_pos_as_xyz
'x, y, z'
'-x, y+1/2, -z+1/2'
'-x, -y, -z'
'x, -y-1/2, z-1/2'

loop_
_atom_site_label
_atom_site_type_symbol
_atom_site_fract_x
_atom_site_fract_y
_atom_site_fract_z
_atom_site_U_iso_or_equiv
_atom_site_adp_type
_atom_site_occupancy
_atom_site_symmetry_multiplicity
_atom_site_calc_flag
_atom_site_refinement_flags
Mn1 Mn 0.95883(6) 0.76320(6) 0.86097(6) 0.0339(3) Uani 1 1 d .
N1 N 0.9159(4) 0.7125(4) 0.6927(4) 0.0476(14) Uani 1 1 d .
N2 N 0.9558(4) 0.6960(4) 0.6099(5) 0.0387(13) Uani 1 1 d .
N3 N 0.9926(4) 0.6739(4) 0.5280(4) 0.0559(16) Uani 1 1 d .
N4 N 0.8055(3) 0.7884(3) 0.8890(3) 0.0345(12) Uani 1 1 d .
N5 N 0.9670(3) 0.9061(3) 0.7996(3) 0.0304(12) Uani 1 1 d .
O1 O 0.9432(3) 0.6269(3) 0.9124(3) 0.0376(10) Uani 1 1 d .
O2 O 1.1056(3) 0.7468(3) 0.8462(3) 0.0360(10) Uani 1 1 d .
C1 C 0.8570(4) 0.5693(5) 0.9159(4) 0.0312(14) Uani 1 1 d .
C2 C 0.8682(4) 0.4626(4) 0.9316(4) 0.0359(15) Uani 1 1 d .
H2 H 0.9353 0.4349 0.9433 0.043 Uiso 1 1 calc R
C3 C 0.7820(5) 0.3974(4) 0.9300(4) 0.0421(16) Uani 1 1 d .
H3 H 0.7910 0.3261 0.9378 0.050 Uiso 1 1 calc R
C4 C 0.6826(4) 0.4385(5) 0.9168(4) 0.0393(16) Uani 1 1 d .
C5 C 0.6669(4) 0.5415(5) 0.9089(4) 0.0426(16) Uani 1 1 d .
H5 H 0.5984 0.5679 0.9056 0.051 Uiso 1 1 calc R
C6 C 0.7539(4) 0.6095(4) 0.9055(4) 0.0312(15) Uani 1 1 d .
C7 C 0.7354(4) 0.7182(5) 0.9031(4) 0.0402(16) Uani 1 1 d .
H7 H 0.6659 0.7404 0.9125 0.048 Uiso 1 1 calc R
C8 C 0.7734(4) 0.8982(4) 0.9012(4) 0.0427(16) Uani 1 1 d .
H8A H 0.8199 0.9305 0.9535 0.051 Uiso 1 1 calc R
H8B H 0.7023 0.8998 0.9306 0.051 Uiso 1 1 calc R
C9 C 0.7747(4) 0.9639(4) 0.8002(4) 0.0336(14) Uani 1 1 d .
C10 C 0.6826(4) 0.9357(5) 0.7257(4) 0.063(2) Uani 1 1 d .
H10A H 0.6845 0.8626 0.7104 0.094 Uiso 1 1 calc R
H10B H 0.6888 0.9742 0.6598 0.094 Uiso 1 1 calc R
H10C H 0.6168 0.9528 0.7600 0.094 Uiso 1 1 calc R
C11 C 0.7669(4) 1.0764(4) 0.8365(4) 0.0571(18) Uani 1 1 d .
H11A H 0.7020 1.0865 0.8751 0.086 Uiso 1 1 calc R
H11B H 0.7682 1.1212 0.7748 0.086 Uiso 1 1 calc R
H11C H 0.8258 1.0925 0.8824 0.086 Uiso 1 1 calc R
C12 C 0.8771(4) 0.9462(4) 0.7370(4) 0.0390(15) Uani 1 1 d .
H12A H 0.8624 0.8978 0.6791 0.047 Uiso 1 1 calc R
H12B H 0.8980 1.0116 0.7045 0.047 Uiso 1 1 calc R
C13 C 1.0517(5) 0.9602(4) 0.8039(4) 0.0354(15) Uani 1 1 d .
H13 H 1.0467 1.0288 0.7806 0.042 Uiso 1 1 calc R
C14 C 1.1538(4) 0.9262(5) 0.8408(4) 0.0311(14) Uani 1 1 d .
C15 C 1.2340(4) 1.0006(4) 0.8461(4) 0.0377(15) Uani 1 1 d .
H15 H 1.2179 1.0704 0.8354 0.045 Uiso 1 1 calc R
C16 C 1.3346(4) 0.9721(5) 0.8664(4) 0.0385(15) Uani 1 1 d .
C17 C 1.3601(4) 0.8684(5) 0.8812(4) 0.0437(17) Uani 1 1 d .
H17 H 1.4298 0.8492 0.8952 0.052 Uiso 1 1 calc R
C18 C 1.2824(4) 0.7939(4) 0.8753(4) 0.0413(16) Uani 1 1 d .
H18 H 1.3003 0.7244 0.8847 0.050 Uiso 1 1 calc R
C19 C 1.1770(5) 0.8204(5) 0.8553(4) 0.0312(15) Uani 1 1 d .
Br1 Br 0.56325(5) 0.34843(5) 0.91227(5) 0.0636(3) Uani 1 1 d .
Br2 Br 1.44202(5) 1.07454(5) 0.87284(5) 0.0622(3) Uani 1 1 d .

loop_
_atom_site_aniso_label
_atom_site_aniso_U_11
_atom_site_aniso_U_22
_atom_site_aniso_U_33
_atom_site_aniso_U_23
_atom_site_aniso_U_13
_atom_site_aniso_U_12
Mn1 0.0333(5) 0.0329(5) 0.0354(6) 0.0014(4) 0.0000(4) -0.0006(5)
N1 0.060(4) 0.045(3) 0.037(3) -0.006(3) 0.002(3) -0.003(3)
N2 0.037(3) 0.037(3) 0.042(4) 0.012(3) -0.013(3) 0.000(3)
N3 0.061(4) 0.075(4) 0.032(3) 0.004(3) -0.001(3) 0.019(3)
N4 0.038(3) 0.033(3) 0.033(3) -0.001(2) 0.006(2) 0.005(3)
N5 0.032(3) 0.028(3) 0.031(3) -0.001(2) 0.000(2) -0.001(2)
O1 0.030(2) 0.034(2) 0.049(3) 0.0088(19) -0.006(2) -0.005(2)
O2 0.032(2) 0.026(2) 0.050(3) 0.0005(19) 0.0010(19) 0.001(2)
C1 0.029(4) 0.042(4) 0.023(4) 0.010(3) -0.007(3) 0.002(3)
C2 0.034(4) 0.037(4) 0.037(4) 0.013(3) -0.008(3) 0.001(3)
C3 0.042(4) 0.037(4) 0.048(4) 0.014(3) 0.001(3) -0.001(4)
C4 0.037(4) 0.046(4) 0.035(4) 0.005(3) -0.006(3) -0.006(4)
C5 0.030(4) 0.054(5) 0.044(4) 0.009(4) -0.001(3) -0.003(4)
C6 0.027(4) 0.031(4) 0.036(4) 0.001(3) 0.001(3) -0.001(3)
C7 0.034(4) 0.049(4) 0.038(4) -0.004(3) 0.004(3) -0.004(4)
C8 0.044(4) 0.035(4) 0.048(4) -0.002(3) 0.001(3) -0.001(3)
C9 0.030(4) 0.030(4) 0.040(4) -0.002(3) -0.004(3) 0.010(3)
C10 0.038(4) 0.090(6) 0.060(5) -0.002(4) -0.010(4) 0.004(4)
C11 0.056(4) 0.037(4) 0.078(5) 0.003(4) 0.011(4) 0.017(4)
C12 0.037(4) 0.039(4) 0.042(4) 0.002(3) -0.006(3) 0.005(3)
C13 0.048(4) 0.019(3) 0.039(4) -0.005(3) 0.001(3) 0.003(3)
C14 0.029(4) 0.037(4) 0.027(4) 0.001(3) 0.001(3) 0.002(3)
C15 0.034(4) 0.041(4) 0.038(4) 0.000(3) -0.001(3) 0.004(4)
C16 0.033(4) 0.045(4) 0.037(4) -0.003(3) -0.004(3) -0.012(4)
C17 0.022(4) 0.065(5) 0.044(4) 0.006(4) -0.001(3) -0.003(4)
C18 0.031(4) 0.043(4) 0.050(4) 0.006(3) -0.006(3) 0.006(3)
C19 0.040(4) 0.031(4) 0.022(4) 0.002(3) 0.001(3) -0.005(3)
Br1 0.0478(4) 0.0598(5) 0.0831(5) 0.0146(4) -0.0080(4) -0.0181(4)
Br2 0.0432(4) 0.0681(5) 0.0752(6) -0.0039(4) 0.0020(4) -0.0182(4)

loop_
_atom_type_symbol
_atom_type_description
_atom_type_scat_dispersion_real
_atom_type_scat_dispersion_imag
_atom_type_scat_source
C C 0.0033 0.0016 'International Tables Vol C Tables 4.2.6.8 and 6.1.1.4'
H H 0.0000 0.0000 'International Tables Vol C Tables 4.2.6.8 and 6.1.1.4'
N N 0.0061 0.0033 'International Tables Vol C Tables 4.2.6.8 and 6.1.1.4'
O O 0.0106 0.0060 'International Tables Vol C Tables 4.2.6.8 and 6.1.1.4'
Mn Mn 0.3368 0.7283 'International Tables Vol C Tables 4.2.6.8 and 6.1.1.4'
Br Br -0.2901 2.4595 'International Tables Vol C Tables 4.2.6.8 and 6.1.1.4'

loop_
_geom_angle_atom_site_label_1
_geom_angle_atom_site_label_2
_geom_angle_atom_site_label_3
_geom_angle
_geom_angle_site_symmetry_3
O2 Mn1 O1 91.89(14) .
O2 Mn1 N5 90.84(16) .
O1 Mn1 N5 176.04(17) .
O2 Mn1 N4 174.64(16) .
O1 Mn1 N4 89.39(17) .
N5 Mn1 N4 88.16(18) .
O2 Mn1 N1 96.55(16) .
O1 Mn1 N1 91.21(16) .
N5 Mn1 N1 85.62(17) .
N4 Mn1 N1 88.62(17) .
O2 Mn1 N3 86.79(16) 4_576
O1 Mn1 N3 92.33(17) 4_576
N5 Mn1 N3 90.69(18) 4_576
N4 Mn1 N3 87.96(17) 4_576
N1 Mn1 N3 175.05(18) 4_576
N2 N1 Mn1 140.1(4) .
N3 N2 N1 175.9(6) .
N2 N3 Mn1 130.1(4) 4_575
C7 N4 C8 118.1(4) .
C7 N4 Mn1 125.7(4) .
C8 N4 Mn1 116.1(3) .
C13 N5 C12 118.5(4) .
C13 N5 Mn1 122.1(4) .
C12 N5 Mn1 119.1(3) .
C1 O1 Mn1 128.6(3) .
C19 O2 Mn1 126.2(3) .
O1 C1 C2 118.4(5) .
O1 C1 C6 123.7(5) .
C2 C1 C6 117.9(5) .
C3 C2 C1 121.2(5) .
C4 C3 C2 119.5(5) .
C5 C4 C3 121.6(6) .
C5 C4 Br1 118.8(5) .
C3 C4 Br1 119.6(5) .
C4 C5 C6 120.0(5) .
C5 C6 C1 119.6(5) .
C5 C6 C7 119.0(5) .
C1 C6 C7 121.1(5) .
N4 C7 C6 125.8(5) .
N4 C8 C9 116.4(4) .
C8 C9 C11 106.5(4) .
C8 C9 C10 111.3(5) .
C11 C9 C10 110.9(5) .
C8 C9 C12 110.7(4) .
C11 C9 C12 110.4(5) .
C10 C9 C12 107.2(4) .
N5 C12 C9 115.6(4) .
N5 C13 C14 126.7(5) .
C15 C14 C19 120.5(5) .
C15 C14 C13 117.2(5) .
C19 C14 C13 121.6(5) .
C16 C15 C14 120.5(6) .
C15 C16 C17 120.5(6) .
C15 C16 Br2 119.6(5) .
C17 C16 Br2 119.9(5) .
C18 C17 C16 119.9(5) .
C17 C18 C19 121.4(5) .
O2 C19 C18 119.6(5) .
O2 C19 C14 123.0(5) .
C18 C19 C14 117.3(5) .

loop_
_geom_bond_atom_site_label_1
_geom_bond_atom_site_label_2
_geom_bond_distance
_geom_bond_site_symmetry_2
Mn1 O2 1.874(3) .
Mn1 O1 1.876(3) .
Mn1 N5 1.992(4) .
Mn1 N4 1.993(4) .
Mn1 N1 2.259(5) .
Mn1 N3 2.270(5) 4_576
N1 N2 1.166(5) .
N2 N3 1.156(5) .
N3 Mn1 2.270(5) 4_575
N4 C7 1.276(6) .
N4 C8 1.477(6) .
N5 C13 1.277(5) .
N5 C12 1.471(5) .
O1 C1 1.316(5) .
O2 C19 1.311(5) .
C1 C2 1.393(6) .
C1 C6 1.406(6) .
C2 C3 1.374(6) .
C3 C4 1.371(6) .
C4 C5 1.343(7) .
C4 Br1 1.902(5) .
C5 C6 1.404(7) .
C6 C7 1.419(7) .
C8 C9 1.513(6) .
C9 C11 1.518(6) .
C9 C10 1.530(6) .
C9 C12 1.530(6) .
C13 C14 1.437(6) .
C14 C15 1.394(6) .
C14 C19 1.404(7) .
C15 C16 1.346(6) .
C16 C17 1.384(7) .
C16 Br2 1.893(5) .
C17 C18 1.373(6) .
C18 C19 1.395(6) .
